data_7051580
loop_
_publ_author_name
'Jin, Guoxia'
'Jones, Cameron'
'Junk, Peter C.'
'Lippert, Kai-Alexander'
'Rose, Richard P.'
'Stasch, Andreas'

_publ_section_title
;
 Synthesis and characterisation of bulky guanidines and
 phosphaguanidines: precursors for low oxidation state metallacycles
;
_journal_issue 1
_journal_name_full 'New Journal of Chemistry'
_journal_page_first 64
_journal_paper_doi 10.1039/b809120j
_journal_volume 33
_journal_year 2009
_chemical_formula_sum 'C37 H57 N3'
_chemical_formula_weight 543.86
_chemical_name_systematic
;
?
;
_space_group_IT_number 14
_symmetry_cell_setting monoclinic
_symmetry_space_group_name_Hall '-P 2yn'
_symmetry_space_group_name_H-M 'P 1 21/n 1'
_atom_sites_solution_hydrogens geom
_atom_sites_solution_primary direct
_atom_sites_solution_secondary difmap
_audit_creation_method SHELXL-97
_cell_angle_alpha 90.00
_cell_angle_beta 90.43(3)
_cell_angle_gamma 90.00
_cell_formula_units_Z 4
_cell_length_a 12.265(3)
_cell_length_b 17.424(4)
_cell_length_c 15.775(3)
_cell_measurement_temperature 123(2)
_cell_volume 3371.1(13)
_computing_structure_refinement 'SHELXL-97 (Sheldrick, 1997)'
_computing_structure_solution 'SHELXS-97 (Sheldrick, 1990)'
_diffrn_ambient_temperature 123(2)
_diffrn_measured_fraction_theta_full 0.997
_diffrn_measured_fraction_theta_max 0.997
_diffrn_measurement_device_type 'Nonius Kappa CCD'
_diffrn_radiation_monochromator graphite
_diffrn_radiation_source 'fine-focus sealed tube'
_diffrn_radiation_type MoK\a
_diffrn_radiation_wavelength 0.71073
_diffrn_reflns_av_R_equivalents 0.1167
_diffrn_reflns_av_sigmaI/netI 0.1204
_diffrn_reflns_limit_h_max 15
_diffrn_reflns_limit_h_min -15
_diffrn_reflns_limit_k_max 20
_diffrn_reflns_limit_k_min -22
_diffrn_reflns_limit_l_max 20
_diffrn_reflns_limit_l_min -20
_diffrn_reflns_number 38325
_diffrn_reflns_theta_full 27.00
_diffrn_reflns_theta_max 27.00
_diffrn_reflns_theta_min 3.48
_exptl_absorpt_coefficient_mu 0.062
_exptl_absorpt_correction_T_max 0.984
_exptl_absorpt_correction_T_min 0.979
_exptl_absorpt_correction_type multi-scan
_exptl_absorpt_process_details 'Sortav (Blessing, 1995)'
_exptl_crystal_colour colourless
_exptl_crystal_density_diffrn 1.072
_exptl_crystal_density_method 'not measured'
_exptl_crystal_description block
_exptl_crystal_F_000 1200
_exptl_crystal_size_max 0.30
_exptl_crystal_size_mid 0.25
_exptl_crystal_size_min 0.25
_refine_diff_density_max 0.671
_refine_diff_density_min -0.375
_refine_diff_density_rms 0.052
_refine_ls_extinction_method none
_refine_ls_goodness_of_fit_ref 1.020
_refine_ls_hydrogen_treatment constr
_refine_ls_matrix_type full
_refine_ls_number_parameters 369
_refine_ls_number_reflns 7339
_refine_ls_number_restraints 0
_refine_ls_restrained_S_all 1.020
_refine_ls_R_factor_all 0.1568
_refine_ls_R_factor_gt 0.0629
_refine_ls_shift/su_max 0.000
_refine_ls_shift/su_mean 0.000
_refine_ls_structure_factor_coef Fsqd
_refine_ls_weighting_details 'calc w=1/[\s^2^(Fo^2^)+(0.0714P)^2^+0.2073P] where P=(Fo^2^+2Fc^2^)/3'
_refine_ls_weighting_scheme calc
_refine_ls_wR_factor_gt 0.1288
_refine_ls_wR_factor_ref 0.1584
_reflns_number_gt 3776
_reflns_number_total 7339
_reflns_threshold_expression >2sigma(I)
_cod_data_source_file b809120j.txt
_cod_data_source_block compound1
_cod_original_cell_volume 3371.2(12)
_cod_original_sg_symbol_H-M P2(1)/n
_cod_database_code 7051580

loop_
_symmetry_equiv_pos_as_xyz
'x, y, z'
'-x+1/2, y+1/2, -z+1/2'
'-x, -y, -z'
'x-1/2, -y-1/2, z-1/2'

loop_
_atom_site_label
_atom_site_type_symbol
_atom_site_fract_x
_atom_site_fract_y
_atom_site_fract_z
_atom_site_U_iso_or_equiv
_atom_site_adp_type
_atom_site_occupancy
_atom_site_symmetry_multiplicity
_atom_site_calc_flag
_atom_site_refinement_flags
_atom_site_disorder_assembly
_atom_site_disorder_group
N1 N 0.22396(14) 0.20766(9) 0.33542(10) 0.0210(4) Uani 1 1 d . . .
H1 H 0.1845 0.2484 0.3230 0.025 Uiso 1 1 calc R . .
C1 C 0.20302(17) 0.17672(11) 0.41446(13) 0.0185(5) Uani 1 1 d . . .
N2 N 0.14525(14) 0.21321(9) 0.46933(10) 0.0216(4) Uani 1 1 d . . .
C2 C 0.29811(18) 0.18558(10) 0.27009(13) 0.0221(5) Uani 1 1 d . . .
N3 N 0.24750(14) 0.10519(9) 0.43213(10) 0.0199(4) Uani 1 1 d . . .
C3 C 0.25244(19) 0.16641(11) 0.19072(13) 0.0254(5) Uani 1 1 d . . .
C4 C 0.3234(2) 0.14914(12) 0.12456(14) 0.0326(6) Uani 1 1 d . . .
H4 H 0.2942 0.1366 0.0703 0.039 Uiso 1 1 calc R . .
C5 C 0.4349(2) 0.14989(13) 0.13642(15) 0.0377(6) Uani 1 1 d . . .
H5 H 0.4820 0.1377 0.0908 0.045 Uiso 1 1 calc R . .
C6 C 0.4774(2) 0.16845(13) 0.21455(15) 0.0353(6) Uani 1 1 d . . .
H6 H 0.5543 0.1682 0.2223 0.042 Uiso 1 1 calc R . .
C7 C 0.41118(18) 0.18766(11) 0.28302(14) 0.0258(5) Uani 1 1 d . . .
C8 C 0.13036(19) 0.16342(12) 0.17678(14) 0.0324(6) Uani 1 1 d . . .
H8 H 0.0957 0.1576 0.2336 0.039 Uiso 1 1 calc R . .
C9 C 0.0959(3) 0.09436(15) 0.1229(2) 0.0634(9) Uani 1 1 d . . .
H9A H 0.0175 0.0855 0.1293 0.095 Uiso 1 1 calc R . .
H9B H 0.1361 0.0488 0.1417 0.095 Uiso 1 1 calc R . .
H9C H 0.1120 0.1046 0.0632 0.095 Uiso 1 1 calc R . .
C10 C 0.0866(2) 0.23547(15) 0.1376(2) 0.0599(8) Uani 1 1 d . . .
H10A H 0.1023 0.2791 0.1750 0.090 Uiso 1 1 calc R . .
H10B H 0.0076 0.2307 0.1295 0.090 Uiso 1 1 calc R . .
H10C H 0.1213 0.2438 0.0826 0.090 Uiso 1 1 calc R . .
C11 C 0.46455(18) 0.21352(12) 0.36551(14) 0.0304(6) Uani 1 1 d . . .
H11 H 0.4065 0.2177 0.4094 0.036 Uiso 1 1 calc R . .
C12 C 0.5161(2) 0.29293(13) 0.35451(17) 0.0487(7) Uani 1 1 d . . .
H12A H 0.5736 0.2902 0.3118 0.073 Uiso 1 1 calc R . .
H12B H 0.5476 0.3098 0.4086 0.073 Uiso 1 1 calc R . .
H12C H 0.4602 0.3296 0.3361 0.073 Uiso 1 1 calc R . .
C13 C 0.55112(19) 0.15741(13) 0.39804(16) 0.0379(6) Uani 1 1 d . . .
H13A H 0.5178 0.1070 0.4074 0.057 Uiso 1 1 calc R . .
H13B H 0.5819 0.1765 0.4515 0.057 Uiso 1 1 calc R . .
H13C H 0.6092 0.1527 0.3560 0.057 Uiso 1 1 calc R . .
C14 C 0.09869(18) 0.28499(11) 0.44564(12) 0.0213(5) Uani 1 1 d . . .
C15 C -0.00594(18) 0.28559(11) 0.40860(13) 0.0229(5) Uani 1 1 d . . .
C16 C -0.05543(19) 0.35580(12) 0.39124(13) 0.0279(5) Uani 1 1 d . . .
H16 H -0.1264 0.3566 0.3667 0.033 Uiso 1 1 calc R . .
C17 C -0.0034(2) 0.42419(12) 0.40901(14) 0.0308(6) Uani 1 1 d . . .
H17 H -0.0382 0.4716 0.3967 0.037 Uiso 1 1 calc R . .
C18 C 0.0995(2) 0.42323(12) 0.44475(13) 0.0288(6) Uani 1 1 d . . .
H18 H 0.1350 0.4705 0.4568 0.035 Uiso 1 1 calc R . .
C19 C 0.15270(18) 0.35447(11) 0.46357(13) 0.0236(5) Uani 1 1 d . . .
C20 C -0.06580(18) 0.21081(12) 0.39082(13) 0.0263(5) Uani 1 1 d . . .
H20 H -0.0096 0.1710 0.3781 0.032 Uiso 1 1 calc R . .
C21 C -0.1435(2) 0.21421(13) 0.31532(15) 0.0386(6) Uani 1 1 d . . .
H21A H -0.2048 0.2481 0.3286 0.058 Uiso 1 1 calc R . .
H21B H -0.1710 0.1626 0.3029 0.058 Uiso 1 1 calc R . .
H21C H -0.1049 0.2341 0.2658 0.058 Uiso 1 1 calc R . .
C22 C -0.1264(2) 0.18479(14) 0.46975(15) 0.0450(7) Uani 1 1 d . . .
H22A H -0.0745 0.1787 0.5168 0.068 Uiso 1 1 calc R . .
H22B H -0.1625 0.1356 0.4584 0.068 Uiso 1 1 calc R . .
H22C H -0.1812 0.2233 0.4848 0.068 Uiso 1 1 calc R . .
C23 C 0.26334(18) 0.35359(12) 0.50655(14) 0.0288(5) Uani 1 1 d . . .
H23 H 0.3018 0.3060 0.4878 0.035 Uiso 1 1 calc R . .
C24 C 0.2508(2) 0.34886(15) 0.60260(14) 0.0418(7) Uani 1 1 d . . .
H24A H 0.2147 0.3954 0.6232 0.063 Uiso 1 1 calc R . .
H24B H 0.3229 0.3443 0.6293 0.063 Uiso 1 1 calc R . .
H24C H 0.2067 0.3039 0.6170 0.063 Uiso 1 1 calc R . .
C25 C 0.3346(2) 0.42197(15) 0.48221(18) 0.0511(7) Uani 1 1 d . . .
H25A H 0.3348 0.4276 0.4204 0.077 Uiso 1 1 calc R . .
H25B H 0.4092 0.4134 0.5027 0.077 Uiso 1 1 calc R . .
H25C H 0.3054 0.4688 0.5080 0.077 Uiso 1 1 calc R . .
C26 C 0.23162(17) 0.04380(11) 0.36763(13) 0.0218(5) Uani 1 1 d . . .
H26 H 0.2156 0.0707 0.3129 0.026 Uiso 1 1 calc R . .
C27 C 0.13386(18) -0.00852(11) 0.38414(14) 0.0260(5) Uani 1 1 d . . .
H27A H 0.1459 -0.0370 0.4377 0.031 Uiso 1 1 calc R . .
H27B H 0.0674 0.0231 0.3906 0.031 Uiso 1 1 calc R . .
C28 C 0.11694(18) -0.06547(12) 0.31152(15) 0.0312(6) Uani 1 1 d . . .
H28A H 0.0567 -0.1009 0.3258 0.037 Uiso 1 1 calc R . .
H28B H 0.0959 -0.0372 0.2595 0.037 Uiso 1 1 calc R . .
C29 C 0.21983(19) -0.11152(12) 0.29496(16) 0.0365(6) Uani 1 1 d . . .
H29A H 0.2081 -0.1451 0.2451 0.044 Uiso 1 1 calc R . .
H29B H 0.2358 -0.1447 0.3445 0.044 Uiso 1 1 calc R . .
C30 C 0.31662(19) -0.05903(12) 0.27890(15) 0.0323(6) Uani 1 1 d . . .
H30A H 0.3038 -0.0295 0.2261 0.039 Uiso 1 1 calc R . .
H30B H 0.3831 -0.0904 0.2712 0.039 Uiso 1 1 calc R . .
C31 C 0.33419(18) -0.00343(11) 0.35270(14) 0.0275(5) Uani 1 1 d . . .
H31A H 0.3528 -0.0326 0.4047 0.033 Uiso 1 1 calc R . .
H31B H 0.3959 0.0312 0.3399 0.033 Uiso 1 1 calc R . .
C32 C 0.25887(17) 0.07930(11) 0.52132(13) 0.0218(5) Uani 1 1 d . . .
H32 H 0.2914 0.0268 0.5183 0.026 Uiso 1 1 calc R . .
C33 C 0.15446(17) 0.07044(12) 0.57412(13) 0.0257(5) Uani 1 1 d . . .
H33A H 0.1229 0.1216 0.5860 0.031 Uiso 1 1 calc R . .
H33B H 0.0998 0.0400 0.5421 0.031 Uiso 1 1 calc R . .
C34 C 0.18281(19) 0.02990(12) 0.65731(14) 0.0294(6) Uani 1 1 d . . .
H34A H 0.1158 0.0230 0.6910 0.035 Uiso 1 1 calc R . .
H34B H 0.2130 -0.0216 0.6450 0.035 Uiso 1 1 calc R . .
C35 C 0.26552(19) 0.07593(12) 0.70838(14) 0.0324(6) Uani 1 1 d . . .
H35A H 0.2854 0.0473 0.7605 0.039 Uiso 1 1 calc R . .
H35B H 0.2328 0.1254 0.7255 0.039 Uiso 1 1 calc R . .
C36 C 0.36798(19) 0.09097(13) 0.65633(14) 0.0309(6) Uani 1 1 d . . .
H36A H 0.4066 0.0419 0.6469 0.037 Uiso 1 1 calc R . .
H36B H 0.4174 0.1253 0.6887 0.037 Uiso 1 1 calc R . .
C37 C 0.34151(18) 0.12776(12) 0.57056(13) 0.0265(5) Uani 1 1 d . . .
H37A H 0.3115 0.1798 0.5796 0.032 Uiso 1 1 calc R . .
H37B H 0.4092 0.1327 0.5372 0.032 Uiso 1 1 calc R . .

loop_
_atom_site_aniso_label
_atom_site_aniso_U_11
_atom_site_aniso_U_22
_atom_site_aniso_U_33
_atom_site_aniso_U_23
_atom_site_aniso_U_13
_atom_site_aniso_U_12
N1 0.0225(10) 0.0218(9) 0.0188(10) 0.0035(7) 0.0055(8) 0.0047(7)
C1 0.0151(12) 0.0219(11) 0.0185(12) -0.0012(9) -0.0004(9) -0.0031(9)
N2 0.0226(11) 0.0225(9) 0.0198(10) 0.0008(8) 0.0021(8) 0.0040(8)
C2 0.0265(14) 0.0182(11) 0.0219(13) 0.0039(9) 0.0068(10) 0.0024(9)
N3 0.0234(11) 0.0201(9) 0.0161(10) 0.0005(7) -0.0006(8) 0.0013(7)
C3 0.0299(14) 0.0266(12) 0.0198(13) 0.0038(9) 0.0058(11) -0.0005(10)
C4 0.0442(17) 0.0345(13) 0.0192(13) 0.0007(10) 0.0065(11) 0.0048(11)
C5 0.0373(17) 0.0490(15) 0.0271(15) 0.0029(11) 0.0142(12) 0.0103(12)
C6 0.0251(14) 0.0508(15) 0.0302(15) 0.0058(11) 0.0078(12) 0.0065(11)
C7 0.0227(14) 0.0290(12) 0.0259(13) 0.0044(10) 0.0056(11) -0.0006(10)
C8 0.0315(15) 0.0458(14) 0.0200(13) -0.0028(10) -0.0010(11) 0.0024(11)
C9 0.064(2) 0.0518(17) 0.074(2) -0.0070(15) -0.0211(18) -0.0002(15)
C10 0.0375(17) 0.0488(17) 0.093(2) 0.0165(16) -0.0070(17) 0.0015(13)
C11 0.0247(14) 0.0348(13) 0.0318(14) 0.0014(10) 0.0034(11) -0.0045(10)
C12 0.0482(18) 0.0430(15) 0.0548(19) 0.0048(13) -0.0053(15) -0.0103(13)
C13 0.0289(15) 0.0462(15) 0.0386(15) 0.0019(12) -0.0013(12) -0.0029(11)
C14 0.0269(13) 0.0239(12) 0.0130(11) 0.0004(9) 0.0057(10) 0.0036(10)
C15 0.0250(13) 0.0265(12) 0.0173(12) 0.0001(9) 0.0044(10) 0.0034(10)
C16 0.0311(14) 0.0303(13) 0.0222(13) 0.0010(10) 0.0019(11) 0.0094(11)
C17 0.0394(16) 0.0258(13) 0.0272(13) 0.0019(10) 0.0060(12) 0.0114(11)
C18 0.0410(16) 0.0239(12) 0.0218(13) -0.0005(9) 0.0111(11) -0.0004(11)
C19 0.0287(14) 0.0278(12) 0.0143(11) -0.0018(9) 0.0060(10) -0.0004(10)
C20 0.0262(13) 0.0261(12) 0.0268(13) -0.0013(10) -0.0008(11) 0.0039(10)
C21 0.0393(16) 0.0445(14) 0.0319(15) 0.0046(11) -0.0054(12) -0.0099(12)
C22 0.0598(19) 0.0435(15) 0.0318(15) 0.0063(11) -0.0015(14) -0.0177(13)
C23 0.0271(14) 0.0332(13) 0.0262(13) -0.0032(10) 0.0027(11) -0.0023(10)
C24 0.0364(16) 0.0604(17) 0.0286(15) -0.0021(12) -0.0014(12) 0.0017(13)
C25 0.0452(18) 0.0564(17) 0.0517(18) 0.0028(13) 0.0011(14) -0.0169(14)
C26 0.0214(13) 0.0225(11) 0.0214(12) -0.0019(9) 0.0012(10) -0.0009(9)
C27 0.0254(13) 0.0249(12) 0.0279(13) -0.0006(10) 0.0040(11) 0.0011(10)
C28 0.0299(15) 0.0293(12) 0.0345(14) -0.0068(10) 0.0048(11) -0.0048(10)
C29 0.0383(16) 0.0276(12) 0.0436(16) -0.0103(11) 0.0053(12) 0.0013(11)
C30 0.0325(15) 0.0289(12) 0.0354(14) -0.0076(10) 0.0058(12) 0.0068(10)
C31 0.0233(13) 0.0273(12) 0.0319(14) -0.0014(10) 0.0065(11) 0.0018(10)
C32 0.0206(13) 0.0249(11) 0.0199(12) 0.0022(9) 0.0004(10) 0.0006(9)
C33 0.0233(13) 0.0317(12) 0.0222(12) 0.0030(9) 0.0003(10) -0.0025(10)
C34 0.0294(14) 0.0350(13) 0.0240(13) 0.0036(10) 0.0034(11) -0.0012(10)
C35 0.0381(16) 0.0365(13) 0.0227(13) 0.0023(10) -0.0015(11) -0.0018(11)
C36 0.0299(15) 0.0345(13) 0.0281(14) -0.0008(10) -0.0054(11) -0.0022(10)
C37 0.0224(13) 0.0321(12) 0.0250(13) 0.0015(10) 0.0009(10) -0.0002(10)

loop_
_atom_type_symbol
_atom_type_description
_atom_type_scat_dispersion_real
_atom_type_scat_dispersion_imag
_atom_type_scat_source
C C 0.0033 0.0016 'International Tables Vol C Tables 4.2.6.8 and 6.1.1.4'
H H 0.0000 0.0000 'International Tables Vol C Tables 4.2.6.8 and 6.1.1.4'
N N 0.0061 0.0033 'International Tables Vol C Tables 4.2.6.8 and 6.1.1.4'

loop_
_geom_angle_atom_site_label_1
_geom_angle_atom_site_label_2
_geom_angle_atom_site_label_3
_geom_angle
_geom_angle_site_symmetry_1
_geom_angle_site_symmetry_3
_geom_angle_publ_flag
C1 N1 C2 131.81(17) . . ?
N2 C1 N1 121.26(17) . . ?
N2 C1 N3 121.66(18) . . ?
N1 C1 N3 117.08(17) . . ?
C1 N2 C14 118.56(17) . . ?
C7 C2 C3 121.5(2) . . ?
C7 C2 N1 121.45(19) . . ?
C3 C2 N1 116.94(19) . . ?
C1 N3 C32 119.84(15) . . ?
C1 N3 C26 117.32(16) . . ?
C32 N3 C26 116.16(15) . . ?
C4 C3 C2 118.0(2) . . ?
C4 C3 C8 120.4(2) . . ?
C2 C3 C8 121.61(19) . . ?
C5 C4 C3 121.3(2) . . ?
C6 C5 C4 119.6(2) . . ?
C5 C6 C7 122.1(2) . . ?
C6 C7 C2 117.5(2) . . ?
C6 C7 C11 118.9(2) . . ?
C2 C7 C11 123.5(2) . . ?
C10 C8 C3 112.48(19) . . ?
C10 C8 C9 109.5(2) . . ?
C3 C8 C9 112.1(2) . . ?
C7 C11 C13 113.02(18) . . ?
C7 C11 C12 110.25(19) . . ?
C13 C11 C12 109.23(19) . . ?
C15 C14 C19 120.25(18) . . ?
C15 C14 N2 118.59(17) . . ?
C19 C14 N2 121.04(19) . . ?
C16 C15 C14 118.92(19) . . ?
C16 C15 C20 120.5(2) . . ?
C14 C15 C20 120.55(17) . . ?
C17 C16 C15 121.2(2) . . ?
C18 C17 C16 119.6(2) . . ?
C17 C18 C19 121.5(2) . . ?
C18 C19 C14 118.5(2) . . ?
C18 C19 C23 121.37(19) . . ?
C14 C19 C23 120.05(18) . . ?
C15 C20 C21 114.20(17) . . ?
C15 C20 C22 110.00(17) . . ?
C21 C20 C22 110.16(19) . . ?
C19 C23 C24 110.40(18) . . ?
C19 C23 C25 113.11(19) . . ?
C24 C23 C25 110.7(2) . . ?
N3 C26 C31 112.97(17) . . ?
N3 C26 C27 114.24(17) . . ?
C31 C26 C27 110.71(16) . . ?
C28 C27 C26 111.19(18) . . ?
C29 C28 C27 111.31(19) . . ?
C28 C29 C30 111.18(18) . . ?
C29 C30 C31 111.10(18) . . ?
C26 C31 C30 110.39(18) . . ?
N3 C32 C37 111.82(16) . . ?
N3 C32 C33 118.08(17) . . ?
C37 C32 C33 109.38(17) . . ?
C34 C33 C32 109.02(18) . . ?
C35 C34 C33 110.98(18) . . ?
C34 C35 C36 110.73(19) . . ?
C35 C36 C37 112.15(19) . . ?
C32 C37 C36 110.72(17) . . ?

loop_
_geom_bond_atom_site_label_1
_geom_bond_atom_site_label_2
_geom_bond_distance
_geom_bond_site_symmetry_2
_geom_bond_publ_flag
N1 C1 1.384(3) . ?
N1 C2 1.432(3) . ?
C1 N2 1.290(2) . ?
C1 N3 1.388(2) . ?
N2 C14 1.424(2) . ?
C2 C7 1.401(3) . ?
C2 C3 1.408(3) . ?
N3 C32 1.483(3) . ?
N3 C26 1.488(2) . ?
C3 C4 1.396(3) . ?
C3 C8 1.513(3) . ?
C4 C5 1.380(3) . ?
C5 C6 1.373(3) . ?
C6 C7 1.397(3) . ?
C7 C11 1.521(3) . ?
C8 C10 1.497(3) . ?
C8 C9 1.531(3) . ?
C11 C13 1.529(3) . ?
C11 C12 1.532(3) . ?
C14 C15 1.406(3) . ?
C14 C19 1.408(3) . ?
C15 C16 1.392(3) . ?
C15 C20 1.521(3) . ?
C16 C17 1.380(3) . ?
C17 C18 1.378(3) . ?
C18 C19 1.395(3) . ?
C19 C23 1.512(3) . ?
C20 C21 1.521(3) . ?
C20 C22 1.524(3) . ?
C23 C24 1.526(3) . ?
C23 C25 1.528(3) . ?
C26 C31 1.523(3) . ?
C26 C27 1.530(3) . ?
C27 C28 1.528(3) . ?
C28 C29 1.520(3) . ?
C29 C30 1.521(3) . ?
C30 C31 1.528(3) . ?
C32 C37 1.527(3) . ?
C32 C33 1.541(3) . ?
C33 C34 1.528(3) . ?
C34 C35 1.520(3) . ?
C35 C36 1.529(3) . ?
C36 C37 1.530(3) . ?

loop_
_cod_related_entry_id
_cod_related_entry_database
_cod_related_entry_code
1 ChemSpider 28582381
